data_1545128
loop_
_publ_author_name
'Nyandoro, Stephen S.'
'Munissi, Joan J. E.'
'Kombo, Msim'
'Mgina, Clarence A.'
'Pan, Fangfang'
'Gruhonjic, Amra'
'Fitzpatrick, Paul'
'Lu, Yu'
'Wang, Bin'
'Rissanen, Kari'
'Erd\'elyi, M\'at\'e'

_publ_section_title
;
 Flavonoids from Erythrina schliebenii.
;
_journal_issue 2
_journal_name_full 'Journal of natural products'
_journal_page_first 377
_journal_page_last 383
_journal_paper_doi 10.1021/acs.jnatprod.6b00839
_journal_volume 80
_journal_year 2017
_chemical_formula_moiety 'C21 H20 O5'
_chemical_formula_sum 'C21 H20 O5'
_chemical_formula_weight 352.37
_space_group_crystal_system triclinic
_space_group_IT_number 2
_space_group_name_Hall '-P 1'
_space_group_name_H-M_alt 'P -1'
_symmetry_space_group_name_Hall '-P 1'
_symmetry_space_group_name_H-M 'P -1'
_atom_sites_solution_hydrogens mixed
_audit_creation_date 2016-08-08
_audit_creation_method
;
Olex2 1.2
(compiled 2016.02.19 svn.r3266 for OlexSys, GUI svn.r5155)
;
_cell_angle_alpha 78.724(2)
_cell_angle_beta 76.207(2)
_cell_angle_gamma 81.728(2)
_cell_formula_units_Z 2
_cell_length_a 8.5769(3)
_cell_length_b 9.1101(3)
_cell_length_c 11.5230(4)
_cell_measurement_reflns_used 1732
_cell_measurement_temperature 173.15(10)
_cell_measurement_theta_max 28.700
_cell_measurement_theta_min 0.407
_cell_volume 853.04(5)
_computing_cell_refinement 'HKL Scalepack (Otwinowski & Minor 1997)'
_computing_data_collection 'Collect (Bruker AXS BV, 1997-2004)'
_computing_data_reduction 'HKL Denzo and Scalepack (Otwinowski & Minor 1997)'
_computing_molecular_graphics 'Olex2 (Dolomanov et al., 2009)'
_computing_publication_material 'Olex2 (Dolomanov et al., 2009)'
_computing_structure_refinement 'ShelXL (Sheldrick, 2015)'
_computing_structure_solution 'ShelXS (Sheldrick, 2008)'
_diffrn_ambient_temperature 173.15(10)
_diffrn_measured_fraction_theta_full 0.984
_diffrn_measured_fraction_theta_max 0.962
_diffrn_measurement_device_type 'Bruker KappaCCD'
_diffrn_radiation_type MoK\a
_diffrn_radiation_wavelength 0.71073
_diffrn_reflns_av_R_equivalents 0.0202
_diffrn_reflns_av_unetI/netI 0.0335
_diffrn_reflns_Laue_measured_fraction_full 0.984
_diffrn_reflns_Laue_measured_fraction_max 0.962
_diffrn_reflns_limit_h_max 10
_diffrn_reflns_limit_h_min -11
_diffrn_reflns_limit_k_max 12
_diffrn_reflns_limit_k_min -12
_diffrn_reflns_limit_l_max 15
_diffrn_reflns_limit_l_min -14
_diffrn_reflns_number 5546
_diffrn_reflns_point_group_measured_fraction_full 0.984
_diffrn_reflns_point_group_measured_fraction_max 0.962
_diffrn_reflns_theta_full 25.250
_diffrn_reflns_theta_max 28.706
_diffrn_reflns_theta_min 3.380
_exptl_absorpt_coefficient_mu 0.098
_exptl_absorpt_correction_T_max 0.7458
_exptl_absorpt_correction_T_min 0.6387
_exptl_absorpt_correction_type multi-scan
_exptl_absorpt_process_details
;
SADABS-2008/1 (Bruker,2008) was used for absorption correction.
wR2(int) was 0.0546 before and 0.0456 after correction.
The Ratio of minimum to maximum transmission is 0.8564.
The \l/2 correction factor is 0.0015.
;
_exptl_crystal_colour colourless
_exptl_crystal_colour_primary colourless
_exptl_crystal_density_diffrn 1.372
_exptl_crystal_description block
_exptl_crystal_F_000 372
_exptl_crystal_size_max 0.46
_exptl_crystal_size_mid 0.34
_exptl_crystal_size_min 0.24
_refine_diff_density_max 0.283
_refine_diff_density_min -0.309
_refine_diff_density_rms 0.041
_refine_ls_extinction_method none
_refine_ls_goodness_of_fit_ref 1.052
_refine_ls_hydrogen_treatment mixed
_refine_ls_matrix_type full
_refine_ls_number_parameters 281
_refine_ls_number_reflns 4254
_refine_ls_number_restraints 0
_refine_ls_restrained_S_all 1.052
_refine_ls_R_factor_all 0.0579
_refine_ls_R_factor_gt 0.0491
_refine_ls_shift/su_max 0.001
_refine_ls_shift/su_mean 0.000
_refine_ls_structure_factor_coef Fsqd
_refine_ls_weighting_details 'w=1/[\s^2^(Fo^2^)+(0.0502P)^2^+0.3550P] where P=(Fo^2^+2Fc^2^)/3'
_refine_ls_weighting_scheme calc
_refine_ls_wR_factor_gt 0.1191
_refine_ls_wR_factor_ref 0.1271
_reflns_Friedel_coverage 0.000
_reflns_number_gt 3660
_reflns_number_total 4254
_reflns_threshold_expression 'I > 2\s(I)'
_cod_data_source_file np6b00839_si_003.cif
_cod_data_source_block 10
_cod_depositor_comments 'Adding full bibliography for 1545126--1545129.cif.'
_cod_database_code 1545128
_shelx_space_group_comment
;
The symmetry employed for this shelxl refinement is uniquely defined
by the following loop, which should always be used as a source of
symmetry information in preference to the above space-group names.
They are only intended as comments.
;
_shelx_estimated_absorpt_t_max 0.977
_shelx_estimated_absorpt_t_min 0.956
_olex2_refinement_description
;
1. Fixed Uiso
 At 1.2 times of:
  All C(H) groups
 At 1.5 times of:
  All C(H,H,H) groups, All O(H) groups
2. Others
 Sof(C18B)=Sof(H18B)=Sof(C19B)=Sof(C20B)=Sof(H20D)=Sof(H20E)=Sof(H20F)=
 Sof(C21B)=Sof(H21D)=Sof(H21E)=Sof(H21F)=1-FVAR(1)
 Sof(C18A)=Sof(H18A)=Sof(C19A)=Sof(C20A)=Sof(H20A)=Sof(H20B)=Sof(H20C)=
 Sof(C21A)=Sof(H21A)=Sof(H21B)=Sof(H21C)=FVAR(1)
3.a Riding coordinates:
 C17(H17A,H17B)
3.b Aromatic/amide H refined with riding coordinates:
 C4(H4A), C6(H6), C7(H7), C11(H11), C14(H14), C15(H15), C18A(H18A), C18B(H18B)
3.c Idealised Me refined as rotating group:
 C16(H16A,H16B,H16C), C20A(H20A,H20B,H20C), C21A(H21A,H21B,H21C), C20B(H20D,
 H20E,H20F), C21B(H21D,H21E,H21F)
3.d Idealised tetrahedral OH refined as rotating group:
 O3(H3), O4(H4)
;
_shelx_shelxl_version_number 2016/4
_olex2_submission_special_instructions 'No special instructions were received'

loop_
_space_group_symop_operation_xyz
'x, y, z'
'-x, -y, -z'

loop_
_atom_site_label
_atom_site_type_symbol
_atom_site_fract_x
_atom_site_fract_y
_atom_site_fract_z
_atom_site_U_iso_or_equiv
_atom_site_adp_type
_atom_site_occupancy
_atom_site_site_symmetry_order
_atom_site_calc_flag
_atom_site_refinement_flags_posn
_atom_site_refinement_flags_occupancy
_atom_site_disorder_assembly
_atom_site_disorder_group
O1 O 0.53505(11) 0.66426(12) 0.92354(9) 0.0311(2) Uani 1 1 d . . . .
O2 O 0.98709(11) 0.56434(13) 0.72367(9) 0.0334(2) Uani 1 1 d . . . .
O3 O 0.85872(11) 0.43614(14) 0.59044(10) 0.0392(3) Uani 1 1 d . . . .
H3 H 0.932779 0.466456 0.613099 0.059 Uiso 1 1 calc GR . . .
O4 O 0.29628(11) 0.45119(13) 0.67255(10) 0.0371(3) Uani 1 1 d . . . .
H4 H 0.212182 0.497623 0.708029 0.056 Uiso 1 1 calc GR . . .
O5 O 1.30869(11) 0.93671(11) 1.00629(9) 0.0309(2) Uani 1 1 d . . . .
C1 C 0.55282(15) 0.59099(14) 0.82728(11) 0.0254(3) Uani 1 1 d . . . .
C2 C 0.70659(14) 0.55421(14) 0.75786(11) 0.0244(2) Uani 1 1 d . . . .
C3 C 0.71519(15) 0.47647(15) 0.66049(12) 0.0274(3) Uani 1 1 d . . . .
C4 C 0.57643(15) 0.44217(16) 0.63562(12) 0.0295(3) Uani 1 1 d . . . .
H4A H 0.583001 0.389601 0.570795 0.035 Uiso 1 1 calc R . . .
C5 C 0.42581(15) 0.48503(15) 0.70613(12) 0.0276(3) Uani 1 1 d . . . .
C6 C 0.41154(15) 0.55770(15) 0.80404(12) 0.0277(3) Uani 1 1 d . . . .
H6 H 0.309137 0.583569 0.853123 0.033 Uiso 1 1 calc R . . .
C7 C 0.66737(16) 0.70834(16) 0.94554(12) 0.0299(3) Uani 1 1 d . . . .
H7 H 0.651457 0.762654 1.010610 0.036 Uiso 1 1 calc R . . .
C8 C 0.82016(15) 0.68205(15) 0.88326(12) 0.0263(3) Uani 1 1 d . . . .
C9 C 0.84851(15) 0.59775(15) 0.78410(11) 0.0259(3) Uani 1 1 d . . . .
C10 C 0.95320(15) 0.74107(15) 0.91645(12) 0.0267(3) Uani 1 1 d . . . .
C11 C 1.05737(16) 0.83275(17) 0.82996(12) 0.0310(3) Uani 1 1 d . . . .
H11 H 1.046888 0.850935 0.748003 0.037 Uiso 1 1 calc R . . .
C12 C 1.17563(16) 0.89803(17) 0.86011(12) 0.0317(3) Uani 1 1 d . . . .
C13 C 1.18997(15) 0.86908(15) 0.98149(12) 0.0266(3) Uani 1 1 d . . . .
C14 C 1.08910(16) 0.77718(16) 1.06847(12) 0.0297(3) Uani 1 1 d . . . .
H14 H 1.100520 0.757397 1.150242 0.036 Uiso 1 1 calc R . . .
C15 C 0.97091(16) 0.71392(16) 1.03556(12) 0.0301(3) Uani 1 1 d . . . .
H15 H 0.901554 0.651405 1.095454 0.036 Uiso 1 1 calc R . . .
C16 C 1.33016(18) 0.90401(18) 1.12796(13) 0.0358(3) Uani 1 1 d . . . .
H16A H 1.231408 0.939461 1.182223 0.054 Uiso 1 1 calc GR . . .
H16B H 1.420369 0.954945 1.133998 0.054 Uiso 1 1 calc GR . . .
H16C H 1.353468 0.795128 1.151309 0.054 Uiso 1 1 calc GR . . .
C17 C 1.2891(2) 0.9979(3) 0.76608(14) 0.0523(5) Uani 1 1 d . . . .
H17A H 1.388300 0.939369 0.754768 0.046(5) Uiso 1 1 d R . A .
H17B H 1.293900 1.092069 0.801868 0.103(10) Uiso 1 1 d R . . .
C18A C 1.2203(3) 1.0811(3) 0.65701(19) 0.0309(5) Uani 0.637(3) 1 d . P A 1
H18A H 1.158194 1.175301 0.664161 0.037 Uiso 0.637(3) 1 calc R P A 1
C19A C 1.241(2) 1.031(2) 0.5553(11) 0.037(3) Uani 0.637(3) 1 d . P A 1
C20A C 1.3259(3) 0.8704(3) 0.5407(2) 0.0452(6) Uani 0.637(3) 1 d . P A 1
H20A H 1.368303 0.825334 0.612841 0.068 Uiso 0.637(3) 1 calc GR P A 1
H20B H 1.414862 0.877145 0.469032 0.068 Uiso 0.637(3) 1 calc GR P A 1
H20C H 1.247676 0.807750 0.530870 0.068 Uiso 0.637(3) 1 calc GR P A 1
C21A C 1.1790(4) 1.1100(4) 0.4485(2) 0.0519(7) Uani 0.637(3) 1 d . P A 1
H21A H 1.122038 1.207579 0.464697 0.078 Uiso 0.637(3) 1 calc GR P A 1
H21B H 1.104355 1.049077 0.431499 0.078 Uiso 0.637(3) 1 calc GR P A 1
H21C H 1.269102 1.125559 0.378317 0.078 Uiso 0.637(3) 1 calc GR P A 1
C18B C 1.3180(5) 0.9419(5) 0.6311(4) 0.0330(9) Uani 0.363(3) 1 d . P A 2
H18B H 1.384623 0.851851 0.616059 0.040 Uiso 0.363(3) 1 calc R P A 2
C19B C 1.252(3) 1.019(3) 0.5511(14) 0.026(3) Uani 0.363(3) 1 d . P A 2
C20B C 1.2726(6) 0.9963(6) 0.4223(4) 0.0466(12) Uani 0.363(3) 1 d . P A 2
H20D H 1.346708 0.905849 0.408718 0.070 Uiso 0.363(3) 1 calc GR P A 2
H20E H 1.316947 1.083873 0.366992 0.070 Uiso 0.363(3) 1 calc GR P A 2
H20F H 1.167697 0.984413 0.407294 0.070 Uiso 0.363(3) 1 calc GR P A 2
C21B C 1.1519(7) 1.1791(6) 0.5680(5) 0.0548(14) Uani 0.363(3) 1 d . P A 2
H21D H 1.105045 1.179899 0.654195 0.082 Uiso 0.363(3) 1 calc GR P A 2
H21E H 1.065260 1.196737 0.523126 0.082 Uiso 0.363(3) 1 calc GR P A 2
H21F H 1.224250 1.258626 0.536830 0.082 Uiso 0.363(3) 1 calc GR P A 2

loop_
_atom_site_aniso_label
_atom_site_aniso_U_11
_atom_site_aniso_U_22
_atom_site_aniso_U_33
_atom_site_aniso_U_23
_atom_site_aniso_U_13
_atom_site_aniso_U_12
O1 0.0203(4) 0.0413(5) 0.0338(5) -0.0147(4) -0.0019(3) -0.0053(4)
O2 0.0182(4) 0.0501(6) 0.0335(5) -0.0128(4) -0.0045(4) -0.0025(4)
O3 0.0197(4) 0.0607(7) 0.0418(6) -0.0249(5) -0.0045(4) -0.0007(4)
O4 0.0204(4) 0.0522(7) 0.0440(6) -0.0163(5) -0.0100(4) -0.0049(4)
O5 0.0302(5) 0.0366(5) 0.0302(5) -0.0048(4) -0.0118(4) -0.0102(4)
C1 0.0214(6) 0.0276(6) 0.0265(6) -0.0040(5) -0.0044(4) -0.0028(5)
C2 0.0188(5) 0.0280(6) 0.0262(6) -0.0030(5) -0.0057(4) -0.0024(4)
C3 0.0193(5) 0.0334(7) 0.0290(6) -0.0062(5) -0.0051(4) -0.0001(5)
C4 0.0237(6) 0.0358(7) 0.0310(6) -0.0083(5) -0.0086(5) -0.0014(5)
C5 0.0205(6) 0.0306(6) 0.0328(6) -0.0016(5) -0.0095(5) -0.0048(5)
C6 0.0178(5) 0.0332(7) 0.0308(6) -0.0039(5) -0.0040(4) -0.0031(5)
C7 0.0250(6) 0.0356(7) 0.0318(6) -0.0092(5) -0.0056(5) -0.0072(5)
C8 0.0222(6) 0.0290(6) 0.0283(6) -0.0032(5) -0.0062(5) -0.0055(5)
C9 0.0193(5) 0.0310(6) 0.0271(6) -0.0026(5) -0.0061(4) -0.0028(5)
C10 0.0217(6) 0.0308(6) 0.0291(6) -0.0054(5) -0.0068(5) -0.0043(5)
C11 0.0274(6) 0.0418(8) 0.0256(6) -0.0023(5) -0.0081(5) -0.0097(5)
C12 0.0273(6) 0.0409(7) 0.0281(6) -0.0009(5) -0.0077(5) -0.0115(5)
C13 0.0231(6) 0.0291(6) 0.0298(6) -0.0062(5) -0.0085(5) -0.0034(5)
C14 0.0294(6) 0.0350(7) 0.0259(6) -0.0035(5) -0.0083(5) -0.0058(5)
C15 0.0281(6) 0.0346(7) 0.0275(6) -0.0017(5) -0.0052(5) -0.0092(5)
C16 0.0352(7) 0.0441(8) 0.0330(7) -0.0059(6) -0.0150(6) -0.0083(6)
C17 0.0461(9) 0.0840(14) 0.0315(8) 0.0098(8) -0.0144(7) -0.0390(9)
C18A 0.0329(11) 0.0303(10) 0.0288(10) -0.0027(8) -0.0042(8) -0.0081(8)
C19A 0.036(4) 0.031(3) 0.043(5) -0.005(3) -0.006(3) -0.005(2)
C20A 0.0523(15) 0.0402(13) 0.0427(14) -0.0138(11) -0.0022(11) -0.0076(11)
C21A 0.0643(18) 0.0571(17) 0.0332(13) 0.0068(12) -0.0152(12) -0.0141(14)
C18B 0.0316(19) 0.035(2) 0.0316(19) -0.0045(15) -0.0028(14) -0.0088(15)
C19B 0.030(5) 0.037(7) 0.013(4) -0.006(3) -0.004(3) -0.009(5)
C20B 0.052(3) 0.057(3) 0.031(2) -0.0097(19) -0.0079(18) -0.005(2)
C21B 0.070(3) 0.044(3) 0.052(3) -0.012(2) -0.023(3) 0.010(2)

loop_
_atom_type_symbol
_atom_type_description
_atom_type_scat_dispersion_real
_atom_type_scat_dispersion_imag
_atom_type_scat_source
C C 0.0033 0.0016 'International Tables Vol C Tables 4.2.6.8 and 6.1.1.4'
H H 0.0000 0.0000 'International Tables Vol C Tables 4.2.6.8 and 6.1.1.4'
O O 0.0106 0.0060 'International Tables Vol C Tables 4.2.6.8 and 6.1.1.4'

loop_
_geom_angle_atom_site_label_1
_geom_angle_atom_site_label_2
_geom_angle_atom_site_label_3
_geom_angle
C7 O1 C1 118.67(10)
C19Bb C18Bb C17 119.6(13)
C3 O3 H3 109.5
C5 O4 H4 109.5
C13 O5 C16 116.79(10)
C19Aa C18Aa C17 124.4(8)
C19Aa C18Aa H18A 117.8
C21Aa C19Aa C20A 113.1(9)
C18Aa C19Aa C20A 121.1(10)
C19Aa C20Aa H20A 109.5
O1 C1 C2 120.56(11)
O1 C1 C6 116.08(11)
H20Aa C20Aa H20B 109.5
C6 C1 C2 123.36(12)
C1 C2 C3 117.21(11)
C1 C2 C9 120.46(11)
C19Aa C20Aa H20B 109.5
H20Aa C20Aa H20C 109.5
H20Ba C20Aa H20C 109.5
C3 C2 C9 122.31(11)
C19Aa C20Aa H20C 109.5
C18Aa C19Aa C21A 125.6(14)
O3 C3 C2 120.64(11)
O3 C3 C4 118.87(12)
C4 C3 C2 120.48(12)
C19Aa C21Aa H21A 109.5
C19Aa C21Aa H21B 109.5
C3 C4 H4A 120.1
C3 C4 C5 119.83(12)
C5 C4 H4A 120.1
H21Aa C21Aa H21B 109.5
H21Aa C21Aa H21C 109.5
H21Ba C21Aa H21C 109.5
C19Aa C21Aa H21C 109.5
O4 C5 C4 115.68(12)
O4 C5 C6 122.55(12)
C6 C5 C4 121.76(11)
C1 C6 C5 117.32(11)
C1 C6 H6 121.3
C19Bb C18Bb H18B 120.2
C18Bb C19Bb C20B 128(2)
C19Bb C20Bb H20D 109.5
H20Db C20Bb H20E 109.5
C5 C6 H6 121.3
O1 C7 H7 117.1
C8 C7 O1 125.72(12)
C8 C7 H7 117.1
C7 C8 C9 118.41(11)
C7 C8 C10 119.49(12)
C19Bb C20Bb H20E 109.5
C19Bb C20Bb H20F 109.5
H20Eb C20Bb H20F 109.5
H20Db C20Bb H20F 109.5
C20Bb C19Bb C21B 109.4(13)
C18Bb C19Bb C21B 121.9(15)
C9 C8 C10 122.10(11)
O2 C9 C2 121.25(12)
O2 C9 C8 122.70(11)
C2 C9 C8 116.05(11)
C11 C10 C8 120.79(11)
C15 C10 C8 120.65(11)
C15 C10 C11 118.45(12)
C10 C11 H11 119.0
C12 C11 C10 122.04(12)
C12 C11 H11 119.0
C19Bb C21Bb H21D 109.5
H21Db C21Bb H21E 109.5
C19Bb C21Bb H21E 109.5
H21Eb C21Bb H21F 109.5
C19Bb C21Bb H21F 109.5
H21Db C21Bb H21F 109.5
C18Bb C17 H17A 73.1
C18Aa C17 H17A 120.6
C18Bb C17 H17B 140.2
C18Aa C17 H17B 96.6
C11 C12 C13 118.16(12)
C11 C12 C17 122.10(12)
C13 C12 C17 119.74(12)
O5 C13 C12 115.72(11)
O5 C13 C14 123.53(11)
C14 C13 C12 120.75(12)
C13 C14 H14 120.1
C13 C14 C15 119.77(12)
C15 C14 H14 120.1
C10 C15 C14 120.83(12)
C10 C15 H15 119.6
C14 C15 H15 119.6
O5 C16 H16A 109.5
O5 C16 H16B 109.5
O5 C16 H16C 109.5
H16A C16 H16B 109.5
H16A C16 H16C 109.5
H16B C16 H16C 109.5
C12 C17 H17A 104.7
C12 C17 H17B 107.7
C12 C17 C18A 114.91(14)
C12 C17 C18B 108.91(18)
H17A C17 H17B 111.7
C17 C18Aa H18A 117.8
C17 C18Bb H18B 120.2

loop_
_geom_bond_atom_site_label_1
_geom_bond_atom_site_label_2
_geom_bond_distance
O1 C1 1.3706(15)
O1 C7 1.3497(15)
C18Aa H18A 0.9500
C18Aa C19A 1.301(14)
C19Aa C20A 1.561(19)
C20Aa H20A 0.9800
C20Aa H20B 0.9800
C20Aa H20C 0.9800
C19Aa C21A 1.474(14)
C21Aa H21A 0.9800
C21Aa H21B 0.9800
C21Aa H21C 0.9800
C18Bb H18B 0.9500
C18Bb C19B 1.25(2)
C19Bb C20B 1.504(17)
C20Bb H20D 0.9800
C20Bb H20E 0.9800
C20Bb H20F 0.9800
C19Bb C21B 1.60(3)
C21Bb H21D 0.9800
C21Bb H21E 0.9800
C21Bb H21F 0.9800
O2 C9 1.2547(15)
O3 H3 0.8400
O3 C3 1.3469(15)
O4 H4 0.8400
O4 C5 1.3525(15)
O5 C13 1.3734(15)
O5 C16 1.4256(16)
C1 C2 1.4022(17)
C1 C6 1.3872(17)
C2 C3 1.4220(18)
C2 C9 1.4464(17)
C3 C4 1.3788(17)
C4 H4A 0.9500
C4 C5 1.4000(18)
C5 C6 1.3889(19)
C6 H6 0.9500
C7 H7 0.9500
C7 C8 1.3484(18)
C8 C9 1.4531(18)
C8 C10 1.4840(17)
C10 C11 1.3977(18)
C10 C15 1.3871(18)
C11 H11 0.9500
C11 C12 1.3876(18)
C12 C13 1.4033(18)
C12 C17 1.521(2)
C13 C14 1.3860(18)
C14 H14 0.9500
C14 C15 1.3930(18)
C15 H15 0.9500
C16 H16A 0.9800
C16 H16B 0.9800
C16 H16C 0.9800
C17 H17A 0.9326
C17 H17B 1.0317
C17 C18A 1.534(3)
C17 C18B 1.682(4)

loop_
_geom_torsion_atom_site_label_1
_geom_torsion_atom_site_label_2
_geom_torsion_atom_site_label_3
_geom_torsion_atom_site_label_4
_geom_torsion
O1 C1 C2 C3 179.19(11)
O1 C1 C2 C9 -2.20(19)
O1 C1 C6 C5 179.26(11)
O1 C7 C8 C9 -0.7(2)
O1 C7 C8 C10 178.52(12)
O3 C3 C4 C5 -179.05(13)
O4 C5 C6 C1 -177.87(12)
O5 C13 C14 C15 179.53(12)
C1 O1 C7 C8 -2.6(2)
C1 C2 C3 O3 -179.40(12)
C1 C2 C3 C4 1.13(19)
C1 C2 C9 O2 179.24(12)
C1 C2 C9 C8 -1.02(18)
C2 C1 C6 C5 -0.4(2)
C2 C3 C4 C5 0.4(2)
C3 C2 C9 O2 -2.2(2)
C3 C2 C9 C8 177.52(12)
C3 C4 C5 O4 177.83(12)
C3 C4 C5 C6 -2.1(2)
C4 C5 C6 C1 2.1(2)
C6 C1 C2 C3 -1.16(19)
C6 C1 C2 C9 177.46(12)
C7 O1 C1 C2 3.99(18)
C7 O1 C1 C6 -175.69(12)
C7 C8 C9 O2 -177.85(13)
C7 C8 C9 C2 2.41(18)
C7 C8 C10 C11 -124.73(15)
C7 C8 C10 C15 51.35(19)
C8 C10 C11 C12 175.43(13)
C8 C10 C15 C14 -175.82(12)
C9 C2 C3 O3 2.0(2)
C9 C2 C3 C4 -177.46(12)
C9 C8 C10 C11 54.45(18)
C9 C8 C10 C15 -129.47(14)
C10 C8 C9 O2 3.0(2)
C10 C8 C9 C2 -176.78(11)
C10 C11 C12 C13 0.4(2)
C10 C11 C12 C17 -179.97(16)
C11 C10 C15 C14 0.4(2)
C11 C12 C13 O5 -179.88(12)
C11 C12 C13 C14 0.3(2)
C11 C12 C17 C18Bb -30.1(3)
C11 C12 C17 C18Aa 27.7(3)
C13 C12 C17 C18Aa -152.65(16)
C12 C13 C14 C15 -0.7(2)
C12 C17 C18Aa C19Aa -93.5(9)
C12 C17 C18Bb C19Bb 105.9(12)
C13 C12 C17 C18Bb 149.5(2)
C13 C14 C15 C10 0.3(2)
C15 C10 C11 C12 -0.7(2)
C16 O5 C13 C12 -177.45(12)
C16 O5 C13 C14 2.36(19)
C17 C18Bb C19Bb C20Bb 174.4(13)
C17 C18Aa C19Aa C20Aa 6.5(16)
C17 C18Aa C19Aa C21Aa -178.9(8)
C17 C18Bb C19Bb C21Bb 6(2)
C17 C12 C13 O5 0.5(2)
C17 C12 C13 C14 -179.32(15)
